data_7062040
loop_
_publ_author_name
'Zhong, Qing'
'Dong, Huiyang'
'Liu, Yi'
'Zhu, Mei'

_publ_section_title
;
 Slow magnetic relaxation and selective luminescence sensor of Ln-radical
 chain involving imidazole-substituted nitronyl nitroxide radical
;
_journal_issue 46
_journal_name_full 'New Journal of Chemistry'
_journal_page_first 22451
_journal_page_last 22458
_journal_paper_doi 10.1039/D2NJ04865E
_journal_volume 46
_journal_year 2022
_chemical_formula_moiety 'C31 H22 F18 N4 O8 Yb'
_chemical_formula_sum 'C31 H22 F18 N4 O8 Yb'
_chemical_formula_weight 1093.56
_space_group_crystal_system monoclinic
_space_group_IT_number 14
_space_group_name_Hall '-P 2yn'
_space_group_name_H-M_alt 'P 1 21/n 1'
_atom_sites_solution_hydrogens geom
_atom_sites_solution_primary direct
_audit_creation_date 2022-06-07
_audit_creation_method
;
Olex2 1.2
(compiled 2018.05.29 svn.r3508 for OlexSys, GUI svn.r5506)
;
_audit_update_record
;
2022-06-20 deposited with the CCDC.	2022-11-01 downloaded from the CCDC.
;
_cell_angle_alpha 90
_cell_angle_beta 102.26
_cell_angle_gamma 90
_cell_formula_units_Z 4
_cell_length_a 14.35550(10)
_cell_length_b 16.92350(10)
_cell_length_c 16.18900(10)
_cell_measurement_reflns_used 42082
_cell_measurement_temperature 293(2)
_cell_measurement_theta_max 75.5610
_cell_measurement_theta_min 2.6000
_cell_volume 3843.34(4)
_computing_molecular_graphics 'Olex2 (Dolomanov et al., 2009)'
_computing_publication_material 'Olex2 (Dolomanov et al., 2009)'
_computing_structure_refinement 'ShelXL (Sheldrick, 2015)'
_computing_structure_solution 'ShelXS (Sheldrick, 2008)'
_diffrn_ambient_temperature 293(2)
_diffrn_measured_fraction_theta_full 1.000
_diffrn_measured_fraction_theta_max 0.991
_diffrn_measurement_device_type 'multiwire proportional'
_diffrn_measurement_method 'phi and omega scans'
_diffrn_radiation_monochromator graphite
_diffrn_radiation_type CuK\a
_diffrn_radiation_wavelength 1.54178
_diffrn_reflns_av_R_equivalents 0.0278
_diffrn_reflns_av_unetI/netI 0.0155
_diffrn_reflns_Laue_measured_fraction_full 1.000
_diffrn_reflns_Laue_measured_fraction_max 0.991
_diffrn_reflns_limit_h_max 18
_diffrn_reflns_limit_h_min -18
_diffrn_reflns_limit_k_max 21
_diffrn_reflns_limit_k_min -21
_diffrn_reflns_limit_l_max 20
_diffrn_reflns_limit_l_min -17
_diffrn_reflns_number 52181
_diffrn_reflns_point_group_measured_fraction_full 1.000
_diffrn_reflns_point_group_measured_fraction_max 0.991
_diffrn_reflns_theta_full 67.679
_diffrn_reflns_theta_max 75.855
_diffrn_reflns_theta_min 3.741
_exptl_absorpt_coefficient_mu 5.817
_exptl_absorpt_correction_T_max 1
_exptl_absorpt_correction_T_min 0.80030
_exptl_absorpt_correction_type multi-scan
_exptl_crystal_colour purple
_exptl_crystal_density_diffrn 1.890
_exptl_crystal_description block
_exptl_crystal_F_000 2128
_exptl_crystal_size_max 0.30
_exptl_crystal_size_mid 0.24
_exptl_crystal_size_min 0.19
_refine_diff_density_max 2.451
_refine_diff_density_min -1.483
_refine_diff_density_rms 0.131
_refine_ls_extinction_method none
_refine_ls_goodness_of_fit_ref 1.098
_refine_ls_hydrogen_treatment constr
_refine_ls_matrix_type full
_refine_ls_number_parameters 563
_refine_ls_number_reflns 7913
_refine_ls_number_restraints 0
_refine_ls_restrained_S_all 1.098
_refine_ls_R_factor_all 0.0442
_refine_ls_R_factor_gt 0.0438
_refine_ls_shift/su_max 0.001
_refine_ls_shift/su_mean 0.000
_refine_ls_structure_factor_coef Fsqd
_refine_ls_weighting_details 'w=1/[\s^2^(Fo^2^)+(0.0438P)^2^+25.6513P] where P=(Fo^2^+2Fc^2^)/3'
_refine_ls_weighting_scheme calc
_refine_ls_wR_factor_gt 0.1129
_refine_ls_wR_factor_ref 0.1131
_reflns_Friedel_coverage 0.000
_reflns_number_gt 7787
_reflns_number_total 7913
_reflns_threshold_expression 'I > 2\s(I)'
_cod_data_source_file d2nj04865e2.cif
_cod_data_source_block Yb
_cod_depositor_comments 'Adding full bibliography for 7062038--7062042.cif.'
_cod_original_cell_volume 3843.35(4)
_cod_database_code 7062040
_shelx_shelxl_version_number 2018/3
_shelx_space_group_comment
;
The symmetry employed for this shelxl refinement is uniquely defined
by the following loop, which should always be used as a source of
symmetry information in preference to the above space-group names.
They are only intended as comments.
;
_olex2_refinement_description
;
1. Fixed Uiso
 At 1.2 times of:
  All C(H) groups
 At 1.5 times of:
  All C(H,H,H) groups
2.a Aromatic/amide H refined with riding coordinates:
 C9(H9), C3(H3), C6(H6), C7(H7), C1(H1), C2(H2), C5(H5), C29(H29), C19(H19),
 C24(H24)
2.b Idealised Me refined as rotating group:
 C16(H16a,H16b,H16c), C13(H13a,H13b,H13c), C15(H15a,H15b,H15c), C12(H12a,H12b,
 H12c)
;
_olex2_submission_special_instructions 'No special instructions were received'

loop_
_space_group_symop_operation_xyz
'x, y, z'
'-x+1/2, y+1/2, -z+1/2'
'-x, -y, -z'
'x-1/2, -y-1/2, z-1/2'

loop_
_atom_site_label
_atom_site_type_symbol
_atom_site_fract_x
_atom_site_fract_y
_atom_site_fract_z
_atom_site_U_iso_or_equiv
_atom_site_adp_type
_atom_site_occupancy
_atom_site_site_symmetry_order
_atom_site_calc_flag
_atom_site_refinement_flags_posn
_atom_site_refinement_flags_adp
_atom_site_refinement_flags_occupancy
_atom_site_disorder_assembly
_atom_site_disorder_group
Yb1 Yb 0.21845(2) 0.29348(2) 0.56123(2) 0.01667(8) Uani 1 1 d . . . . .
F4 F 0.5013(2) 0.37186(18) 0.3799(2) 0.0334(7) Uani 1 1 d . . . . .
F5 F 0.4273(2) 0.26170(17) 0.35276(18) 0.0304(6) Uani 1 1 d . . . . .
O7 O 0.2207(2) 0.41987(19) 0.5013(2) 0.0227(6) Uani 1 1 d . . . . .
F3 F 0.4360(2) 0.49467(19) 0.7000(2) 0.0402(7) Uani 1 1 d . . . . .
O4 O 0.3208(2) 0.29294(17) 0.46921(18) 0.0161(6) Uani 1 1 d . . . . .
F6 F 0.3516(2) 0.3719(2) 0.32387(19) 0.0360(7) Uani 1 1 d . . . . .
N1 N 0.4101(2) 0.0757(2) 0.4349(2) 0.0139(6) Uani 1 1 d . . . . .
O1 O 0.4863(2) 0.05829(19) 0.41166(19) 0.0218(6) Uani 1 1 d . . . . .
O3 O 0.3559(2) 0.35097(19) 0.63300(19) 0.0240(7) Uani 1 1 d . . . . .
F1 F 0.5176(3) 0.3916(2) 0.7468(2) 0.0551(11) Uani 1 1 d . . . . .
F14 F 0.2230(3) 0.5278(2) 0.3825(2) 0.0446(8) Uani 1 1 d . . . . .
O6 O 0.0893(2) 0.21933(19) 0.5752(2) 0.0228(7) Uani 1 1 d . . . . .
O2 O 0.2762(2) 0.16551(18) 0.56273(18) 0.0193(6) Uani 1 1 d . . . . .
O8 O 0.1277(2) 0.37645(19) 0.6235(2) 0.0230(7) Uani 1 1 d . . . . .
N3 N 0.5591(2) 0.2122(2) 0.7835(2) 0.0134(7) Uani 1 1 d . . . . .
F2 F 0.5628(2) 0.4645(2) 0.6551(2) 0.0418(8) Uani 1 1 d . . . . .
O5 O 0.2459(2) 0.25526(19) 0.70276(19) 0.0205(6) Uani 1 1 d . . . . .
F16 F -0.0056(3) 0.4160(2) 0.7050(3) 0.0598(11) Uani 1 1 d . . . . .
F15 F 0.1660(3) 0.6164(2) 0.4528(2) 0.0513(9) Uani 1 1 d . . . . .
F9 F 0.1659(2) 0.2353(3) 0.8894(2) 0.0542(11) Uani 1 1 d . . . . .
F13 F 0.3089(3) 0.5752(2) 0.4970(2) 0.0513(9) Uani 1 1 d . . . . .
F8 F 0.2840(3) 0.3026(3) 0.8638(2) 0.0594(11) Uani 1 1 d . . . . .
N4 N 0.6109(2) 0.2119(2) 0.9227(2) 0.0163(7) Uani 1 1 d . . . . .
F7 F 0.2910(3) 0.1789(3) 0.8675(2) 0.0616(12) Uani 1 1 d . . . . .
N2 N 0.3122(2) 0.1231(2) 0.5095(2) 0.0176(7) Uani 1 1 d . . . . .
C9 C 0.4824(3) 0.1706(2) 0.6425(2) 0.0150(8) Uani 1 1 d . . . . .
H9 H 0.431301 0.151763 0.663782 0.018 Uiso 1 1 calc R . . . .
C8 C 0.4824(3) 0.1633(2) 0.5570(2) 0.0136(7) Uani 1 1 d . . . . .
C3 C 0.6344(3) 0.2002(2) 0.8485(3) 0.0135(7) Uani 1 1 d . . . . .
H3 H 0.694900 0.185684 0.841993 0.016 Uiso 1 1 calc R . . . .
C10 C 0.4029(3) 0.1225(2) 0.5020(2) 0.0151(8) Uani 1 1 d . . . . .
F18 F -0.0105(3) 0.5333(2) 0.6614(3) 0.0686(13) Uani 1 1 d . . . . .
C4 C 0.5593(3) 0.2061(2) 0.6957(2) 0.0133(8) Uani 1 1 d . . . . .
C6 C 0.6346(3) 0.2285(2) 0.5788(3) 0.0164(8) Uani 1 1 d . . . . .
H6 H 0.685075 0.248503 0.557492 0.020 Uiso 1 1 calc R . . . .
C7 C 0.5591(3) 0.1916(2) 0.5248(3) 0.0154(8) Uani 1 1 d . . . . .
H7 H 0.559524 0.185726 0.467721 0.018 Uiso 1 1 calc R . . . .
C14 C 0.3129(3) 0.0524(2) 0.3861(2) 0.0149(8) Uani 1 1 d . . . . .
F11 F -0.0727(3) 0.1249(3) 0.6727(2) 0.0687(14) Uani 1 1 d . . . . .
F12 F -0.1045(3) 0.2054(3) 0.5667(3) 0.0744(15) Uani 1 1 d . . . . .
C1 C 0.4822(3) 0.2314(3) 0.8180(3) 0.0188(8) Uani 1 1 d . . . . .
H1 H 0.420539 0.242371 0.788773 0.023 Uiso 1 1 calc R . . . .
C16 C 0.2838(3) 0.1147(3) 0.3166(3) 0.0193(8) Uani 1 1 d . . . . .
H16A H 0.281312 0.165740 0.342032 0.029 Uiso 1 1 calc GR . . . .
H16B H 0.222142 0.101835 0.283089 0.029 Uiso 1 1 calc GR . . . .
H16C H 0.329687 0.115625 0.281314 0.029 Uiso 1 1 calc GR . . . .
C2 C 0.5141(3) 0.2310(3) 0.9025(3) 0.0194(9) Uani 1 1 d . . . . .
H2 H 0.476989 0.241789 0.941708 0.023 Uiso 1 1 calc R . . . .
C28 C 0.1877(3) 0.4866(3) 0.5121(3) 0.0234(9) Uani 1 1 d . . . . .
C11 C 0.2558(3) 0.0580(3) 0.4572(3) 0.0173(8) Uani 1 1 d . . . . .
C13 C 0.1524(3) 0.0823(3) 0.4288(3) 0.0216(9) Uani 1 1 d . . . . .
H13A H 0.123974 0.086944 0.477193 0.032 Uiso 1 1 calc GR . . . .
H13B H 0.118734 0.043026 0.391067 0.032 Uiso 1 1 calc GR . . . .
H13C H 0.148816 0.132180 0.400152 0.032 Uiso 1 1 calc GR . . . .
C5 C 0.6356(3) 0.2358(2) 0.6646(3) 0.0163(8) Uani 1 1 d . . . . .
H5 H 0.686506 0.260168 0.700753 0.020 Uiso 1 1 calc R . . . .
F10 F -0.0375(4) 0.0974(3) 0.5577(3) 0.0844(17) Uani 1 1 d . . . . .
C15 C 0.3166(3) -0.0285(3) 0.3469(3) 0.0240(9) Uani 1 1 d . . . . .
H15A H 0.354954 -0.026069 0.305048 0.036 Uiso 1 1 calc GR . . . .
H15B H 0.253263 -0.045076 0.320799 0.036 Uiso 1 1 calc GR . . . .
H15C H 0.344095 -0.065675 0.390035 0.036 Uiso 1 1 calc GR . . . .
C30 C 0.1053(3) 0.4475(3) 0.6205(3) 0.0262(10) Uani 1 1 d . . . . .
F17 F 0.1067(3) 0.4949(4) 0.7567(3) 0.102(2) Uani 1 1 d . . . . .
C17 C 0.4865(4) 0.4349(3) 0.6785(3) 0.0302(11) Uani 1 1 d . . . . .
C20 C 0.3917(3) 0.3354(3) 0.4666(3) 0.0187(8) Uani 1 1 d . . . . .
C29 C 0.1284(4) 0.5055(3) 0.5674(3) 0.0306(11) Uani 1 1 d . . . . .
H29 H 0.104503 0.556508 0.568687 0.037 Uiso 1 1 calc R . . . .
C12 C 0.2665(3) -0.0142(3) 0.5143(3) 0.0273(10) Uani 1 1 d . . . . .
H12A H 0.332836 -0.026860 0.532663 0.041 Uiso 1 1 calc GR . . . .
H12B H 0.233671 -0.058166 0.483627 0.041 Uiso 1 1 calc GR . . . .
H12C H 0.239670 -0.003240 0.562559 0.041 Uiso 1 1 calc GR . . . .
C21 C 0.4197(3) 0.3354(3) 0.3807(3) 0.0234(9) Uani 1 1 d . . . . .
C19 C 0.4454(3) 0.3819(3) 0.5305(3) 0.0228(9) Uani 1 1 d . . . . .
H19 H 0.496451 0.411169 0.520039 0.027 Uiso 1 1 calc R . . . .
C25 C 0.0567(4) 0.1975(3) 0.6370(3) 0.0291(11) Uani 1 1 d . . . . .
C18 C 0.4230(3) 0.3845(3) 0.6091(3) 0.0233(9) Uani 1 1 d . . . . .
C23 C 0.1898(3) 0.2344(3) 0.7479(3) 0.0238(9) Uani 1 1 d . . . . .
C31 C 0.0489(4) 0.4734(4) 0.6875(4) 0.0395(13) Uani 1 1 d . . . . .
C24 C 0.0976(4) 0.2051(3) 0.7221(3) 0.0328(12) Uani 1 1 d . . . . .
H24 H 0.063303 0.190455 0.762330 0.039 Uiso 1 1 calc R . . . .
C22 C 0.2311(4) 0.2391(4) 0.8429(3) 0.0343(12) Uani 1 1 d . . . . .
C27 C 0.2207(4) 0.5526(3) 0.4600(3) 0.0342(11) Uani 1 1 d . . . . .
C26 C -0.0419(4) 0.1584(4) 0.6114(4) 0.0456(16) Uani 1 1 d . . . . .

loop_
_atom_site_aniso_label
_atom_site_aniso_U_11
_atom_site_aniso_U_22
_atom_site_aniso_U_33
_atom_site_aniso_U_23
_atom_site_aniso_U_13
_atom_site_aniso_U_12
Yb1 0.01529(12) 0.01999(13) 0.01432(12) 0.00025(8) 0.00218(8) -0.00167(8)
F4 0.0224(14) 0.0368(16) 0.0456(18) -0.0005(13) 0.0173(13) -0.0084(12)
F5 0.0356(16) 0.0281(14) 0.0302(15) -0.0022(12) 0.0129(12) -0.0041(12)
O7 0.0193(15) 0.0277(17) 0.0219(15) -0.0049(13) 0.0061(12) -0.0017(13)
F3 0.0450(18) 0.0313(16) 0.0428(18) -0.0125(14) 0.0053(15) -0.0135(14)
O4 0.0135(14) 0.0176(14) 0.0157(14) 0.0041(11) -0.0005(11) -0.0019(11)
F6 0.0272(15) 0.0525(19) 0.0297(15) 0.0200(14) 0.0090(12) 0.0072(14)
N1 0.0123(16) 0.0156(16) 0.0117(15) -0.0020(13) -0.0021(12) 0.0012(13)
O1 0.0147(14) 0.0285(16) 0.0218(15) -0.0091(13) 0.0030(12) 0.0041(12)
O3 0.0280(17) 0.0259(16) 0.0151(14) 0.0011(12) -0.0019(12) -0.0096(13)
F1 0.069(3) 0.0416(19) 0.0363(18) 0.0090(15) -0.0313(17) -0.0185(18)
F14 0.063(2) 0.0426(19) 0.0329(17) 0.0068(14) 0.0214(16) -0.0001(17)
O6 0.0220(16) 0.0278(17) 0.0179(15) 0.0037(12) 0.0026(12) -0.0058(13)
O2 0.0193(15) 0.0221(15) 0.0169(14) -0.0014(12) 0.0050(11) -0.0007(12)
O8 0.0223(15) 0.0243(16) 0.0257(16) -0.0058(13) 0.0122(13) -0.0021(13)
N3 0.0102(15) 0.0182(17) 0.0097(16) -0.0021(12) -0.0024(12) -0.0008(12)
F2 0.0266(15) 0.0382(18) 0.057(2) -0.0099(15) 0.0013(14) -0.0149(13)
O5 0.0187(15) 0.0261(16) 0.0168(14) 0.0026(12) 0.0041(12) -0.0005(12)
F16 0.068(3) 0.051(2) 0.079(3) -0.008(2) 0.057(2) 0.0003(19)
F15 0.077(3) 0.0319(18) 0.050(2) 0.0143(15) 0.0246(19) 0.0121(17)
F9 0.0286(17) 0.116(3) 0.0194(15) -0.0029(18) 0.0090(13) -0.0011(19)
F13 0.048(2) 0.047(2) 0.059(2) 0.0072(17) 0.0101(17) -0.0230(17)
F8 0.063(3) 0.084(3) 0.0296(18) -0.0138(18) 0.0053(17) -0.032(2)
N4 0.0103(16) 0.0226(18) 0.0146(17) -0.0035(13) -0.0007(13) 0.0018(13)
F7 0.045(2) 0.105(3) 0.0332(18) 0.026(2) 0.0044(16) 0.028(2)
N2 0.0152(16) 0.0244(18) 0.0116(16) -0.0049(14) -0.0009(13) -0.0043(14)
C9 0.0118(18) 0.020(2) 0.0116(18) -0.0026(15) -0.0001(14) -0.0037(15)
C8 0.0119(18) 0.0169(18) 0.0102(17) -0.0027(14) -0.0019(14) -0.0011(15)
C3 0.0103(17) 0.0155(18) 0.0131(18) -0.0021(14) -0.0015(14) 0.0003(14)
C10 0.0143(18) 0.0191(19) 0.0105(18) -0.0024(15) -0.0002(14) -0.0024(15)
F18 0.084(3) 0.044(2) 0.098(3) 0.001(2) 0.063(3) 0.022(2)
C4 0.0133(18) 0.0167(19) 0.0083(18) -0.0009(14) -0.0015(14) 0.0011(14)
C6 0.0149(19) 0.0174(19) 0.0160(19) 0.0012(15) 0.0017(15) -0.0025(15)
C7 0.0155(19) 0.0172(19) 0.0125(18) -0.0002(15) 0.0005(15) 0.0002(15)
C14 0.0126(18) 0.0147(19) 0.0132(18) -0.0042(15) -0.0065(14) 0.0009(14)
F11 0.048(2) 0.112(4) 0.044(2) 0.019(2) 0.0058(17) -0.045(2)
F12 0.0227(18) 0.097(4) 0.096(4) 0.039(3) -0.006(2) -0.0148(19)
C1 0.0109(18) 0.029(2) 0.015(2) -0.0036(17) -0.0014(15) 0.0016(16)
C16 0.020(2) 0.020(2) 0.0147(19) 0.0002(16) -0.0029(16) 0.0006(16)
C2 0.0114(19) 0.030(2) 0.016(2) -0.0074(17) 0.0017(15) 0.0009(17)
C28 0.022(2) 0.025(2) 0.021(2) -0.0023(18) 0.0001(17) -0.0056(18)
C11 0.017(2) 0.019(2) 0.0137(18) -0.0025(16) -0.0031(15) -0.0053(16)
C13 0.0130(19) 0.024(2) 0.024(2) -0.0034(18) -0.0028(16) -0.0005(16)
C5 0.0167(19) 0.0142(18) 0.0157(19) -0.0020(15) -0.0023(15) -0.0041(15)
F10 0.078(3) 0.094(4) 0.087(3) -0.040(3) 0.029(3) -0.056(3)
C15 0.025(2) 0.017(2) 0.026(2) -0.0099(17) -0.0051(18) 0.0024(17)
C30 0.022(2) 0.031(3) 0.027(2) -0.011(2) 0.0082(18) -0.0029(19)
F17 0.059(3) 0.198(7) 0.055(3) -0.072(4) 0.023(2) -0.007(3)
C17 0.033(3) 0.024(2) 0.029(3) 0.000(2) -0.003(2) -0.007(2)
C20 0.0127(18) 0.017(2) 0.024(2) 0.0059(16) -0.0014(16) 0.0026(15)
C29 0.036(3) 0.022(2) 0.037(3) -0.006(2) 0.016(2) 0.002(2)
C12 0.022(2) 0.029(2) 0.028(2) 0.011(2) -0.0024(18) -0.0067(19)
C21 0.014(2) 0.024(2) 0.032(2) 0.0062(19) 0.0057(17) -0.0013(17)
C19 0.0127(19) 0.021(2) 0.032(2) 0.0047(18) -0.0027(17) -0.0039(16)
C25 0.021(2) 0.038(3) 0.027(2) 0.006(2) 0.0017(19) -0.010(2)
C18 0.021(2) 0.014(2) 0.028(2) 0.0035(17) -0.0089(18) -0.0036(16)
C23 0.022(2) 0.030(2) 0.019(2) 0.0032(18) 0.0029(17) 0.0012(19)
C31 0.041(3) 0.040(3) 0.044(3) -0.016(3) 0.024(3) 0.002(2)
C24 0.024(2) 0.054(3) 0.021(2) 0.010(2) 0.0068(19) -0.009(2)
C22 0.024(2) 0.060(4) 0.019(2) 0.002(2) 0.0057(19) -0.003(2)
C27 0.041(3) 0.029(3) 0.035(3) 0.004(2) 0.010(2) 0.000(2)
C26 0.031(3) 0.075(5) 0.027(3) 0.010(3) -0.001(2) -0.026(3)

loop_
_atom_type_symbol
_atom_type_description
_atom_type_scat_dispersion_real
_atom_type_scat_dispersion_imag
_atom_type_scat_source
C C 0.0181 0.0091 'International Tables Vol C Tables 4.2.6.8 and 6.1.1.4'
H H 0.0000 0.0000 'International Tables Vol C Tables 4.2.6.8 and 6.1.1.4'
F F 0.0727 0.0534 'International Tables Vol C Tables 4.2.6.8 and 6.1.1.4'
N N 0.0311 0.0180 'International Tables Vol C Tables 4.2.6.8 and 6.1.1.4'
O O 0.0492 0.0322 'International Tables Vol C Tables 4.2.6.8 and 6.1.1.4'
Yb Yb -7.2108 4.4329 'International Tables Vol C Tables 4.2.6.8 and 6.1.1.4'

loop_
_geom_angle_atom_site_label_1
_geom_angle_atom_site_label_2
_geom_angle_atom_site_label_3
_geom_angle
_geom_angle_site_symmetry_1
_geom_angle_site_symmetry_3
_geom_angle_publ_flag
O7 Yb1 N4 73.52(11) . 4_565 ?
O4 Yb1 O7 70.74(10) . . ?
O4 Yb1 O2 74.17(10) . . ?
O4 Yb1 O5 129.50(10) . . ?
O4 Yb1 N4 76.78(11) . 4_565 ?
O3 Yb1 O7 74.71(11) . . ?
O3 Yb1 O4 74.34(11) . . ?
O3 Yb1 O6 144.43(11) . . ?
O3 Yb1 O2 97.14(11) . . ?
O3 Yb1 O8 91.49(12) . . ?
O3 Yb1 O5 70.78(11) . . ?
O3 Yb1 N4 142.50(11) . 4_565 ?
O6 Yb1 O7 128.45(11) . . ?
O6 Yb1 O4 134.65(11) . . ?
O6 Yb1 O2 77.41(11) . . ?
O6 Yb1 O8 75.17(12) . . ?
O6 Yb1 O5 73.88(11) . . ?
O6 Yb1 N4 72.71(11) . 4_565 ?
O2 Yb1 O7 144.89(10) . . ?
O2 Yb1 O5 75.23(11) . . ?
O2 Yb1 N4 97.45(11) . 4_565 ?
O8 Yb1 O7 71.51(11) . . ?
O8 Yb1 O4 141.97(11) . . ?
O8 Yb1 O2 143.55(11) . . ?
O8 Yb1 O5 74.41(11) . . ?
O8 Yb1 N4 96.85(12) . 4_565 ?
O5 Yb1 O7 130.03(11) . . ?
O5 Yb1 N4 146.59(11) . 4_565 ?
C28 O7 Yb1 136.4(3) . . ?
C20 O4 Yb1 130.8(3) . . ?
O1 N1 C10 126.0(3) . . ?
O1 N1 C14 123.2(3) . . ?
C10 N1 C14 110.5(3) . . ?
C18 O3 Yb1 132.5(3) . . ?
C25 O6 Yb1 133.7(3) . . ?
N2 O2 Yb1 134.1(3) . . ?
C30 O8 Yb1 138.0(3) . . ?
C3 N3 C4 126.4(3) . . ?
C3 N3 C1 107.3(3) . . ?
C1 N3 C4 126.3(3) . . ?
C23 O5 Yb1 131.2(3) . . ?
C3 N4 Yb1 126.4(3) . 4_666 ?
C3 N4 C2 104.7(3) . . ?
C2 N4 Yb1 128.9(3) . 4_666 ?
O2 N2 C10 126.5(3) . . ?
O2 N2 C11 121.8(3) . . ?
C10 N2 C11 111.1(3) . . ?
C4 C9 C8 119.3(4) . . ?
C9 C8 C10 118.9(4) . . ?
C9 C8 C7 120.5(4) . . ?
C7 C8 C10 120.5(4) . . ?
N4 C3 N3 111.4(4) . . ?
N1 C10 C8 125.2(4) . . ?
N2 C10 N1 108.6(3) . . ?
N2 C10 C8 126.2(4) . . ?
C9 C4 N3 118.8(4) . . ?
C9 C4 C5 121.1(4) . . ?
C5 C4 N3 120.1(4) . . ?
C7 C6 C5 120.7(4) . . ?
C6 C7 C8 119.3(4) . . ?
N1 C14 C16 106.4(3) . . ?
N1 C14 C11 99.9(3) . . ?
N1 C14 C15 110.2(3) . . ?
C16 C14 C11 113.5(3) . . ?
C15 C14 C16 110.1(3) . . ?
C15 C14 C11 115.9(4) . . ?
C2 C1 N3 106.3(4) . . ?
C1 C2 N4 110.2(4) . . ?
O7 C28 C29 126.7(4) . . ?
O7 C28 C27 114.2(4) . . ?
C29 C28 C27 119.1(4) . . ?
N2 C11 C14 98.9(3) . . ?
N2 C11 C12 105.8(3) . . ?
C13 C11 N2 110.2(3) . . ?
C13 C11 C14 115.4(3) . . ?
C13 C11 C12 111.6(4) . . ?
C12 C11 C14 113.7(4) . . ?
C6 C5 C4 119.1(4) . . ?
O8 C30 C29 127.9(4) . . ?
O8 C30 C31 114.6(5) . . ?
C29 C30 C31 117.5(5) . . ?
F3 C17 C18 109.8(4) . . ?
F1 C17 F3 107.9(5) . . ?
F1 C17 F2 107.2(4) . . ?
F1 C17 C18 110.2(4) . . ?
F2 C17 F3 108.4(4) . . ?
F2 C17 C18 113.2(4) . . ?
O4 C20 C21 113.8(4) . . ?
O4 C20 C19 128.5(4) . . ?
C19 C20 C21 117.7(4) . . ?
C30 C29 C28 119.4(5) . . ?
F4 C21 F5 107.2(4) . . ?
F4 C21 F6 107.2(4) . . ?
F4 C21 C20 114.3(4) . . ?
F5 C21 F6 107.3(4) . . ?
F5 C21 C20 111.3(4) . . ?
F6 C21 C20 109.2(4) . . ?
C18 C19 C20 120.2(4) . . ?
O6 C25 C24 128.2(5) . . ?
O6 C25 C26 113.1(4) . . ?
C24 C25 C26 118.7(4) . . ?
O3 C18 C17 113.6(4) . . ?
O3 C18 C19 128.2(4) . . ?
C19 C18 C17 118.2(4) . . ?
O5 C23 C24 128.0(4) . . ?
O5 C23 C22 114.5(4) . . ?
C24 C23 C22 117.5(4) . . ?
F16 C31 F18 105.1(5) . . ?
F16 C31 C30 111.4(4) . . ?
F18 C31 C30 112.8(5) . . ?
F17 C31 F16 108.8(6) . . ?
F17 C31 F18 108.0(6) . . ?
F17 C31 C30 110.5(5) . . ?
C25 C24 C23 120.5(4) . . ?
F9 C22 F7 106.3(5) . . ?
F9 C22 C23 113.6(4) . . ?
F8 C22 F9 109.5(5) . . ?
F8 C22 F7 104.3(5) . . ?
F8 C22 C23 112.3(4) . . ?
F7 C22 C23 110.4(5) . . ?
F14 C27 F13 107.5(5) . . ?
F14 C27 C28 111.2(4) . . ?
F15 C27 F14 107.8(4) . . ?
F15 C27 F13 107.0(5) . . ?
F15 C27 C28 113.3(5) . . ?
F13 C27 C28 109.7(4) . . ?
F11 C26 F12 112.6(6) . . ?
F11 C26 F10 103.1(6) . . ?
F11 C26 C25 115.2(5) . . ?
F12 C26 F10 103.2(5) . . ?
F12 C26 C25 112.0(5) . . ?
F10 C26 C25 109.5(5) . . ?

loop_
_geom_bond_atom_site_label_1
_geom_bond_atom_site_label_2
_geom_bond_distance
_geom_bond_site_symmetry_2
_geom_bond_publ_flag
Yb1 O7 2.352(3) . ?
Yb1 O4 2.303(3) . ?
Yb1 O3 2.284(3) . ?
Yb1 O6 2.289(3) . ?
Yb1 O2 2.317(3) . ?
Yb1 O8 2.290(3) . ?
Yb1 O5 2.332(3) . ?
Yb1 N4 2.440(3) 4_565 ?
F4 C21 1.326(5) . ?
F5 C21 1.338(6) . ?
O7 C28 1.251(6) . ?
F3 C17 1.333(6) . ?
O4 C20 1.254(5) . ?
F6 C21 1.342(5) . ?
N1 O1 1.264(5) . ?
N1 C10 1.365(5) . ?
N1 C14 1.503(5) . ?
O3 C18 1.249(6) . ?
F1 C17 1.323(6) . ?
F14 C27 1.331(6) . ?
O6 C25 1.247(6) . ?
O2 N2 1.309(5) . ?
O8 C30 1.242(6) . ?
N3 C3 1.354(5) . ?
N3 C4 1.427(5) . ?
N3 C1 1.376(5) . ?
F2 C17 1.331(6) . ?
O5 C23 1.248(6) . ?
F16 C31 1.315(7) . ?
F15 C27 1.326(7) . ?
F9 C22 1.322(6) . ?
F13 C27 1.337(7) . ?
F8 C22 1.318(7) . ?
N4 C3 1.330(5) . ?
N4 C2 1.396(5) . ?
F7 C22 1.338(7) . ?
N2 C10 1.333(5) . ?
N2 C11 1.516(5) . ?
C9 C8 1.389(5) . ?
C9 C4 1.385(5) . ?
C8 C10 1.464(5) . ?
C8 C7 1.400(6) . ?
F18 C31 1.334(7) . ?
C4 C5 1.392(6) . ?
C6 C7 1.389(6) . ?
C6 C5 1.392(6) . ?
C14 C16 1.533(6) . ?
C14 C11 1.551(6) . ?
C14 C15 1.516(5) . ?
F11 C26 1.299(6) . ?
F12 C26 1.300(8) . ?
C1 C2 1.347(6) . ?
C28 C29 1.398(7) . ?
C28 C27 1.534(7) . ?
C11 C13 1.515(6) . ?
C11 C12 1.520(6) . ?
F10 C26 1.361(9) . ?
C30 C29 1.391(7) . ?
C30 C31 1.548(7) . ?
F17 C31 1.297(7) . ?
C17 C18 1.545(6) . ?
C20 C21 1.528(6) . ?
C20 C19 1.394(6) . ?
C19 C18 1.377(7) . ?
C25 C24 1.384(7) . ?
C25 C26 1.537(7) . ?
C23 C24 1.392(7) . ?
C23 C22 1.527(6) . ?
